data_1555060
loop_
_publ_author_name
'Peng, Shao-Zheng'
'Sha, Chin-Kang'

_publ_section_title
;
 Stereoselective Total Syntheses of Guanacastepenes N and O.
;
_journal_issue 14
_journal_name_full 'Organic letters'
_journal_page_first 3486
_journal_page_last 3489
_journal_paper_doi 10.1021/acs.orglett.5b01498
_journal_volume 17
_journal_year 2015
_chemical_absolute_configuration rm
_chemical_formula_sum 'C16 H17 N O4'
_chemical_formula_weight 287.31
_space_group_IT_number 4
_space_group_name_Hall 'P 2yb'
_space_group_name_H-M_alt 'P 1 21 1'
_symmetry_cell_setting monoclinic
_symmetry_space_group_name_Hall 'P 2yb'
_symmetry_space_group_name_H-M 'P 1 21 1'
_atom_sites_solution_hydrogens geom
_atom_sites_solution_primary direct
_atom_sites_solution_secondary difmap
_audit_creation_method SHELXL-97
_cell_angle_alpha 90.00
_cell_angle_beta 91.3570(10)
_cell_angle_gamma 90.00
_cell_formula_units_Z 4
_cell_length_a 6.90820(10)
_cell_length_b 11.2913(2)
_cell_length_c 19.3834(3)
_cell_measurement_reflns_used 4303
_cell_measurement_temperature 296(2)
_cell_measurement_theta_max 66.0655
_cell_measurement_theta_min 2.2800
_cell_volume 1511.53(4)
_computing_cell_refinement 'SAINT V7.34A (Bruker AXS, 2006)'
_computing_data_collection 'APEX2 (Bruker AXS, 2010)'
_computing_data_reduction 'SAINT V7.34A (Bruker AXS, 2006)'
_computing_molecular_graphics 'SHELXTL (Sheldrick, 2008)'
_computing_publication_material SHELXTL
_computing_structure_refinement 'SHELXL-97 (Sheldrick, 2008)'
_computing_structure_solution 'SHELXS-97 (Sheldrick, 2008)'
_diffrn_ambient_temperature 296(2)
_diffrn_detector_area_resol_mean 8.3333
_diffrn_measured_fraction_theta_full 0.976
_diffrn_measured_fraction_theta_max 0.976
_diffrn_measurement_device_type 'Bruker APEX-II CCD'
_diffrn_measurement_method '\f and \w scans'
_diffrn_radiation_monochromator graphite
_diffrn_radiation_source 'microfocus tube'
_diffrn_radiation_type CuK\a
_diffrn_radiation_wavelength 1.54178
_diffrn_reflns_av_R_equivalents 0.0169
_diffrn_reflns_av_sigmaI/netI 0.0182
_diffrn_reflns_limit_h_max 7
_diffrn_reflns_limit_h_min -8
_diffrn_reflns_limit_k_max 11
_diffrn_reflns_limit_k_min -13
_diffrn_reflns_limit_l_max 22
_diffrn_reflns_limit_l_min -23
_diffrn_reflns_number 9606
_diffrn_reflns_theta_full 67.87
_diffrn_reflns_theta_max 67.87
_diffrn_reflns_theta_min 2.28
_exptl_absorpt_coefficient_mu 0.751
_exptl_absorpt_correction_T_max 0.9493
_exptl_absorpt_correction_T_min 0.8482
_exptl_absorpt_correction_type multi-scan
_exptl_absorpt_process_details 'SADABS V2008/1 (Bruker AXS)'
_exptl_crystal_colour Colorless
_exptl_crystal_density_diffrn 1.263
_exptl_crystal_density_meas ?
_exptl_crystal_density_method 'not measured'
_exptl_crystal_description Tabullar
_exptl_crystal_F_000 608
_exptl_crystal_size_max 0.22
_exptl_crystal_size_mid 0.15
_exptl_crystal_size_min 0.05
_refine_diff_density_max 0.271
_refine_diff_density_min -0.214
_refine_diff_density_rms 0.035
_refine_ls_abs_structure_details 'Flack H D (1983), Acta Cryst. A39, 876-881'
_refine_ls_abs_structure_Flack -0.1(3)
_refine_ls_extinction_coef 0.0020(5)
_refine_ls_extinction_expression Fc^*^=kFc[1+0.001xFc^2^\l^3^/sin(2\q)]^-1/4^
_refine_ls_extinction_method SHELXL
_refine_ls_goodness_of_fit_ref 1.049
_refine_ls_hydrogen_treatment constr
_refine_ls_matrix_type full
_refine_ls_number_parameters 380
_refine_ls_number_reflns 4083
_refine_ls_number_restraints 1
_refine_ls_restrained_S_all 1.049
_refine_ls_R_factor_all 0.0501
_refine_ls_R_factor_gt 0.0455
_refine_ls_shift/su_max 0.001
_refine_ls_shift/su_mean 0.000
_refine_ls_structure_factor_coef Fsqd
_refine_ls_weighting_details 'calc w=1/[\s^2^(Fo^2^)+(0.0843P)^2^+0.1368P] where P=(Fo^2^+2Fc^2^)/3'
_refine_ls_weighting_scheme calc
_refine_ls_wR_factor_gt 0.1313
_refine_ls_wR_factor_ref 0.1377
_reflns_number_gt 3662
_reflns_number_total 4083
_reflns_threshold_expression >2sigma(I)
_cod_data_source_file ol5b01498_si_010.cif
_cod_data_source_block cu_110847_0m
_cod_depositor_comments
;
The following automatic conversions were performed:

data item '_exptl_crystal_density_meas' value 'not measured' was
changed to '?' -- the value is perceived as not measured.

Automatic conversion script
Id: cif_fix_values 6909 2019-04-08 15:41:33Z antanas 
;
_cod_database_code 1555060

loop_
_symmetry_equiv_pos_as_xyz
'x, y, z'
'-x, y+1/2, -z'

loop_
_atom_site_label
_atom_site_type_symbol
_atom_site_fract_x
_atom_site_fract_y
_atom_site_fract_z
_atom_site_U_iso_or_equiv
_atom_site_adp_type
_atom_site_occupancy
_atom_site_symmetry_multiplicity
_atom_site_calc_flag
_atom_site_refinement_flags
C1 C 0.4178(4) 0.3864(3) 0.14684(13) 0.0708(6) Uani 1 1 d .
H1 H 0.3735 0.3057 0.1563 0.085 Uiso 1 1 calc R
C2 C 0.2673(4) 0.4723(3) 0.16836(13) 0.0714(7) Uani 1 1 d .
H2 H 0.1984 0.5097 0.1328 0.086 Uiso 1 1 calc R
C3 C 0.2190(4) 0.5023(3) 0.23197(14) 0.0735(7) Uani 1 1 d .
C4 C 0.3174(8) 0.4473(6) 0.29459(18) 0.1315(18) Uani 1 1 d .
H4A H 0.2760 0.4925 0.3342 0.158 Uiso 1 1 calc R
H4B H 0.2629 0.3686 0.2993 0.158 Uiso 1 1 calc R
C5 C 0.5039(9) 0.4356(9) 0.3013(2) 0.196(4) Uani 1 1 d .
H5A H 0.5275 0.4040 0.3473 0.235 Uiso 1 1 calc R
H5B H 0.5560 0.5154 0.3017 0.235 Uiso 1 1 calc R
C6 C 0.6315(6) 0.3647(5) 0.25390(18) 0.1130(14) Uani 1 1 d .
H6A H 0.7651 0.3718 0.2699 0.136 Uiso 1 1 calc R
H6B H 0.5957 0.2818 0.2566 0.136 Uiso 1 1 calc R
C7 C 0.6163(4) 0.4042(3) 0.17942(15) 0.0851(8) Uani 1 1 d .
H7A H 0.6497 0.4875 0.1769 0.102 Uiso 1 1 calc R
H7B H 0.7101 0.3606 0.1530 0.102 Uiso 1 1 calc R
C8 C 0.4685(5) 0.3098(3) 0.03377(15) 0.0780(7) Uani 1 1 d .
C9 C 0.4649(4) 0.3366(2) -0.04124(14) 0.0667(6) Uani 1 1 d .
C10 C 0.4796(6) 0.2448(3) -0.08770(16) 0.0872(9) Uani 1 1 d .
H10 H 0.4937 0.1677 -0.0715 0.105 Uiso 1 1 calc R
C11 C 0.4740(5) 0.2652(3) -0.15735(16) 0.0839(8) Uani 1 1 d .
H11 H 0.4816 0.2028 -0.1885 0.101 Uiso 1 1 calc R
C12 C 0.4567(3) 0.3796(3) -0.18002(13) 0.0646(6) Uani 1 1 d .
C13 C 0.4458(3) 0.4733(2) -0.13560(13) 0.0632(6) Uani 1 1 d .
H13 H 0.4365 0.5504 -0.1522 0.076 Uiso 1 1 calc R
C14 C 0.4488(3) 0.4510(2) -0.06543(13) 0.0614(6) Uani 1 1 d .
H14 H 0.4400 0.5135 -0.0344 0.074 Uiso 1 1 calc R
C15 C 0.0625(5) 0.5886(3) 0.24066(19) 0.0901(9) Uani 1 1 d .
H15 H 0.0024 0.6153 0.2001 0.108 Uiso 1 1 calc R
C16 C -0.0027(7) 0.6324(5) 0.2972(2) 0.1219(15) Uani 1 1 d .
H16A H 0.0513 0.6093 0.3395 0.146 Uiso 1 1 calc R
H16B H -0.1035 0.6870 0.2955 0.146 Uiso 1 1 calc R
C17 C 0.9261(5) 0.4428(3) 0.59920(13) 0.0821(8) Uani 1 1 d .
H17 H 0.8841 0.5197 0.5808 0.099 Uiso 1 1 calc R
C18 C 1.1272(5) 0.4149(4) 0.57451(16) 0.0975(10) Uani 1 1 d .
H18A H 1.1609 0.3347 0.5882 0.117 Uiso 1 1 calc R
H18B H 1.2190 0.4681 0.5970 0.117 Uiso 1 1 calc R
C19 C 1.1458(7) 0.4263(5) 0.4967(2) 0.1259(16) Uani 1 1 d .
H19A H 1.0991 0.5037 0.4825 0.151 Uiso 1 1 calc R
H19B H 1.2817 0.4214 0.4855 0.151 Uiso 1 1 calc R
C20 C 1.0392(12) 0.3358(8) 0.4577(3) 0.186(3) Uani 1 1 d .
H20A H 1.0779 0.3418 0.4100 0.224 Uiso 1 1 calc R
H20B H 1.0833 0.2593 0.4745 0.224 Uiso 1 1 calc R
C21 C 0.8382(9) 0.3346(7) 0.4576(2) 0.154(2) Uani 1 1 d .
H21A H 0.7951 0.2802 0.4217 0.185 Uiso 1 1 calc R
H21B H 0.7944 0.4129 0.4439 0.185 Uiso 1 1 calc R
C22 C 0.7306(5) 0.3013(4) 0.52370(19) 0.0978(10) Uani 1 1 d .
C23 C 0.7765(5) 0.3524(4) 0.58329(17) 0.0934(10) Uani 1 1 d .
H23 H 0.7043 0.3280 0.6206 0.112 Uiso 1 1 calc R
C24 C 0.9575(4) 0.5525(3) 0.70506(14) 0.0730(7) Uani 1 1 d .
C25 C 0.9608(3) 0.5421(3) 0.78212(13) 0.0661(6) Uani 1 1 d .
C26 C 0.9460(3) 0.4352(3) 0.81532(13) 0.0680(6) Uani 1 1 d .
H26 H 0.9361 0.3659 0.7895 0.082 Uiso 1 1 calc R
C27 C 0.9456(3) 0.4290(3) 0.88662(14) 0.0746(7) Uani 1 1 d .
H27 H 0.9364 0.3567 0.9092 0.090 Uiso 1 1 calc R
C28 C 0.9594(3) 0.5337(3) 0.92298(13) 0.0754(7) Uani 1 1 d .
C29 C 0.9776(4) 0.6407(3) 0.89196(16) 0.0838(8) Uani 1 1 d .
H29 H 0.9890 0.7096 0.9181 0.101 Uiso 1 1 calc R
C30 C 0.9788(4) 0.6452(3) 0.82074(16) 0.0796(7) Uani 1 1 d .
H30 H 0.9917 0.7177 0.7986 0.096 Uiso 1 1 calc R
C31 C 0.5751(6) 0.2161(5) 0.5209(3) 0.1416(19) Uani 1 1 d .
H31 H 0.5136 0.2019 0.5623 0.170 Uiso 1 1 calc R
C32 C 0.5090(9) 0.1556(7) 0.4669(4) 0.204(4) Uani 1 1 d .
H32A H 0.5646 0.1660 0.4241 0.245 Uiso 1 1 calc R
H32B H 0.4070 0.1028 0.4717 0.245 Uiso 1 1 calc R
N1 N 0.4504(3) 0.4013(3) -0.25436(12) 0.0781(6) Uani 1 1 d .
N2 N 0.9557(4) 0.5280(4) 0.99896(14) 0.0999(10) Uani 1 1 d .
O1 O 0.4278(3) 0.40354(16) 0.07196(9) 0.0718(5) Uani 1 1 d .
O2 O 0.5038(6) 0.2156(2) 0.05772(14) 0.1371(13) Uani 1 1 d .
O3 O 0.4575(4) 0.5037(3) -0.27436(12) 0.1098(8) Uani 1 1 d .
O4 O 0.4401(4) 0.3174(3) -0.29313(12) 0.1126(9) Uani 1 1 d .
O5 O 0.9366(3) 0.4480(2) 0.67516(9) 0.0814(5) Uani 1 1 d .
O6 O 0.9721(5) 0.6447(2) 0.67542(12) 0.1194(10) Uani 1 1 d .
O7 O 0.9299(5) 0.4324(4) 1.02594(14) 0.1363(13) Uani 1 1 d .
O8 O 0.9780(6) 0.6194(4) 1.03097(15) 0.1512(14) Uani 1 1 d .

loop_
_atom_site_aniso_label
_atom_site_aniso_U_11
_atom_site_aniso_U_22
_atom_site_aniso_U_33
_atom_site_aniso_U_23
_atom_site_aniso_U_13
_atom_site_aniso_U_12
C1 0.0979(17) 0.0583(14) 0.0562(13) 0.0023(12) 0.0048(11) -0.0025(12)
C2 0.0801(15) 0.0757(18) 0.0582(13) -0.0030(12) -0.0037(10) -0.0010(13)
C3 0.0908(16) 0.0664(16) 0.0634(14) 0.0017(13) 0.0071(12) -0.0046(12)
C4 0.171(4) 0.162(5) 0.0624(18) 0.021(2) 0.016(2) 0.052(4)
C5 0.179(5) 0.341(12) 0.066(2) 0.014(4) -0.011(2) 0.127(6)
C6 0.113(2) 0.141(4) 0.084(2) 0.012(2) -0.0162(17) 0.032(3)
C7 0.0908(17) 0.088(2) 0.0769(17) -0.0006(16) 0.0007(13) 0.0128(16)
C8 0.119(2) 0.0487(14) 0.0669(15) 0.0001(13) 0.0117(14) 0.0037(14)
C9 0.0868(15) 0.0504(14) 0.0632(14) -0.0023(11) 0.0088(11) -0.0007(11)
C10 0.144(3) 0.0466(15) 0.0711(18) -0.0041(13) 0.0138(17) 0.0107(15)
C11 0.120(2) 0.0611(17) 0.0705(17) -0.0153(14) 0.0126(15) -0.0015(15)
C12 0.0591(11) 0.0767(18) 0.0581(12) -0.0036(12) 0.0050(9) -0.0030(11)
C13 0.0664(13) 0.0570(14) 0.0661(14) 0.0032(11) 0.0015(10) 0.0002(10)
C14 0.0710(13) 0.0519(13) 0.0613(13) -0.0060(12) 0.0021(10) 0.0025(10)
C15 0.0921(19) 0.089(2) 0.090(2) -0.0096(19) 0.0092(15) 0.0019(17)
C16 0.136(3) 0.119(4) 0.112(3) -0.020(3) 0.023(2) 0.025(3)
C17 0.1040(19) 0.091(2) 0.0512(12) -0.0011(15) -0.0051(12) 0.0135(16)
C18 0.104(2) 0.114(3) 0.0757(18) -0.0026(19) 0.0098(15) -0.009(2)
C19 0.160(4) 0.134(4) 0.085(2) -0.014(3) 0.033(2) -0.035(3)
C20 0.263(8) 0.213(7) 0.085(3) -0.053(4) 0.047(4) -0.103(7)
C21 0.189(5) 0.204(7) 0.068(2) -0.026(3) -0.036(3) 0.000(5)
C22 0.0922(19) 0.100(3) 0.100(2) -0.022(2) -0.0259(16) 0.0192(18)
C23 0.0864(18) 0.117(3) 0.0765(18) -0.0136(19) 0.0011(14) 0.0079(18)
C24 0.0864(15) 0.0733(19) 0.0592(14) 0.0010(14) -0.0019(11) 0.0021(13)
C25 0.0626(12) 0.0755(17) 0.0602(13) -0.0026(13) 0.0003(10) 0.0049(12)
C26 0.0651(13) 0.0776(18) 0.0611(13) 0.0028(13) 0.0006(10) -0.0056(11)
C27 0.0635(13) 0.090(2) 0.0700(15) 0.0076(15) 0.0011(10) -0.0055(13)
C28 0.0612(12) 0.108(2) 0.0565(13) -0.0013(16) -0.0022(10) 0.0038(14)
C29 0.0911(18) 0.091(2) 0.0685(16) -0.0155(17) -0.0082(13) 0.0116(16)
C30 0.0958(19) 0.0720(19) 0.0709(16) -0.0052(15) -0.0023(13) 0.0004(15)
C31 0.101(3) 0.141(4) 0.180(5) -0.048(4) -0.034(3) 0.000(3)
C32 0.154(5) 0.165(6) 0.289(9) -0.095(6) -0.104(6) 0.014(4)
N1 0.0764(13) 0.0956(19) 0.0624(13) -0.0061(15) 0.0024(9) -0.0045(13)
N2 0.0929(17) 0.145(3) 0.0615(15) -0.002(2) -0.0035(12) 0.0026(19)
O1 0.1062(12) 0.0513(9) 0.0581(9) -0.0004(8) 0.0075(8) 0.0032(9)
O2 0.283(4) 0.0525(13) 0.0764(15) 0.0099(12) 0.0217(19) 0.0363(19)
O3 0.153(2) 0.107(2) 0.0694(13) 0.0154(14) 0.0000(13) 0.0004(17)
O4 0.145(2) 0.125(2) 0.0678(13) -0.0191(16) 0.0020(12) -0.0106(18)
O5 0.1122(14) 0.0796(13) 0.0522(9) -0.0008(10) -0.0043(8) 0.0024(11)
O6 0.211(3) 0.0777(18) 0.0696(13) 0.0119(13) 0.0038(15) -0.0063(17)
O7 0.159(3) 0.182(4) 0.0675(14) 0.021(2) 0.0001(14) -0.034(3)
O8 0.220(4) 0.164(4) 0.0687(15) -0.028(2) -0.0144(18) 0.026(3)

loop_
_atom_type_symbol
_atom_type_description
_atom_type_scat_dispersion_real
_atom_type_scat_dispersion_imag
_atom_type_scat_source
C C 0.0181 0.0091 'International Tables Vol C Tables 4.2.6.8 and 6.1.1.4'
H H 0.0000 0.0000 'International Tables Vol C Tables 4.2.6.8 and 6.1.1.4'
N N 0.0311 0.0180 'International Tables Vol C Tables 4.2.6.8 and 6.1.1.4'
O O 0.0492 0.0322 'International Tables Vol C Tables 4.2.6.8 and 6.1.1.4'

loop_
_geom_angle_atom_site_label_1
_geom_angle_atom_site_label_2
_geom_angle_atom_site_label_3
_geom_angle
O1 C1 C2 103.9(2)
O1 C1 C7 109.4(2)
C2 C1 C7 115.4(2)
O1 C1 H1 109.3
C2 C1 H1 109.3
C7 C1 H1 109.3
C3 C2 C1 128.2(3)
C3 C2 H2 115.9
C1 C2 H2 115.9
C2 C3 C15 118.5(3)
C2 C3 C4 121.5(3)
C15 C3 C4 120.0(3)
C5 C4 C3 123.3(4)
C5 C4 H4A 106.5
C3 C4 H4A 106.5
C5 C4 H4B 106.5
C3 C4 H4B 106.5
H4A C4 H4B 106.5
C4 C5 C6 125.6(6)
C4 C5 H5A 105.9
C6 C5 H5A 105.9
C4 C5 H5B 105.9
C6 C5 H5B 105.9
H5A C5 H5B 106.2
C7 C6 C5 113.2(4)
C7 C6 H6A 108.9
C5 C6 H6A 108.9
C7 C6 H6B 108.9
C5 C6 H6B 108.9
H6A C6 H6B 107.7
C1 C7 C6 113.7(3)
C1 C7 H7A 108.8
C6 C7 H7A 108.8
C1 C7 H7B 108.8
C6 C7 H7B 108.8
H7A C7 H7B 107.7
O2 C8 O1 122.9(3)
O2 C8 C9 124.4(3)
O1 C8 C9 112.7(2)
C14 C9 C10 119.3(2)
C14 C9 C8 121.6(2)
C10 C9 C8 119.1(3)
C11 C10 C9 121.1(3)
C11 C10 H10 119.5
C9 C10 H10 119.5
C12 C11 C10 118.4(3)
C12 C11 H11 120.8
C10 C11 H11 120.8
C13 C12 C11 122.3(2)
C13 C12 N1 119.4(3)
C11 C12 N1 118.4(3)
C12 C13 C14 118.6(2)
C12 C13 H13 120.7
C14 C13 H13 120.7
C9 C14 C13 120.3(2)
C9 C14 H14 119.8
C13 C14 H14 119.8
C16 C15 C3 128.6(4)
C16 C15 H15 115.7
C3 C15 H15 115.7
C15 C16 H16A 120.0
C15 C16 H16B 120.0
H16A C16 H16B 120.0
O5 C17 C23 104.7(3)
O5 C17 C18 107.5(2)
C23 C17 C18 115.6(3)
O5 C17 H17 109.6
C23 C17 H17 109.6
C18 C17 H17 109.6
C17 C18 C19 113.3(3)
C17 C18 H18A 108.9
C19 C18 H18A 108.9
C17 C18 H18B 108.9
C19 C18 H18B 108.9
H18A C18 H18B 107.7
C20 C19 C18 113.7(4)
C20 C19 H19A 108.8
C18 C19 H19A 108.8
C20 C19 H19B 108.8
C18 C19 H19B 108.8
H19A C19 H19B 107.7
C21 C20 C19 120.0(7)
C21 C20 H20A 107.3
C19 C20 H20A 107.3
C21 C20 H20B 107.3
C19 C20 H20B 107.3
H20A C20 H20B 106.9
C20 C21 C22 120.2(4)
C20 C21 H21A 107.3
C22 C21 H21A 107.3
C20 C21 H21B 107.3
C22 C21 H21B 107.3
H21A C21 H21B 106.9
C23 C22 C31 119.1(4)
C23 C22 C21 120.6(4)
C31 C22 C21 120.3(4)
C22 C23 C17 129.4(3)
C22 C23 H23 115.3
C17 C23 H23 115.3
O6 C24 O5 125.3(2)
O6 C24 C25 123.2(3)
O5 C24 C25 111.5(2)
C26 C25 C30 119.4(2)
C26 C25 C24 122.5(3)
C30 C25 C24 118.1(3)
C25 C26 C27 121.0(3)
C25 C26 H26 119.5
C27 C26 H26 119.5
C28 C27 C26 117.7(3)
C28 C27 H27 121.1
C26 C27 H27 121.1
C29 C28 C27 122.9(2)
C29 C28 N2 119.1(3)
C27 C28 N2 118.0(3)
C28 C29 C30 118.6(3)
C28 C29 H29 120.7
C30 C29 H29 120.7
C29 C30 C25 120.4(3)
C29 C30 H30 119.8
C25 C30 H30 119.8
C32 C31 C22 128.1(7)
C32 C31 H31 116.0
C22 C31 H31 116.0
C31 C32 H32A 120.0
C31 C32 H32B 120.0
H32A C32 H32B 120.0
O4 N1 O3 123.1(3)
O4 N1 C12 118.7(3)
O3 N1 C12 118.2(3)
O8 N2 O7 123.7(3)
O8 N2 C28 117.9(4)
O7 N2 C28 118.4(4)
C8 O1 C1 117.6(2)
C24 O5 C17 118.4(2)

loop_
_geom_bond_atom_site_label_1
_geom_bond_atom_site_label_2
_geom_bond_distance
C1 O1 1.467(3)
C1 C2 1.489(4)
C1 C7 1.510(4)
C1 H1 0.9800
C2 C3 1.329(4)
C2 H2 0.9300
C3 C15 1.468(5)
C3 C4 1.510(5)
C4 C5 1.298(6)
C4 H4A 0.9700
C4 H4B 0.9700
C5 C6 1.517(7)
C5 H5A 0.9700
C5 H5B 0.9700
C6 C7 1.512(5)
C6 H6A 0.9700
C6 H6B 0.9700
C7 H7A 0.9700
C7 H7B 0.9700
C8 O2 1.184(4)
C8 O1 1.325(3)
C8 C9 1.485(4)
C9 C14 1.377(4)
C9 C10 1.379(4)
C10 C11 1.369(4)
C10 H10 0.9300
C11 C12 1.369(4)
C11 H11 0.9300
C12 C13 1.367(4)
C12 N1 1.461(3)
C13 C14 1.383(3)
C13 H13 0.9300
C14 H14 0.9300
C15 C16 1.292(5)
C15 H15 0.9300
C16 H16A 0.9300
C16 H16B 0.9300
C17 O5 1.474(3)
C17 C23 1.480(5)
C17 C18 1.513(5)
C17 H17 0.9800
C18 C19 1.521(5)
C18 H18A 0.9700
C18 H18B 0.9700
C19 C20 1.460(7)
C19 H19A 0.9700
C19 H19B 0.9700
C20 C21 1.389(8)
C20 H20A 0.9700
C20 H20B 0.9700
C21 C22 1.543(7)
C21 H21A 0.9700
C21 H21B 0.9700
C22 C23 1.323(5)
C22 C31 1.442(7)
C23 H23 0.9300
C24 O6 1.195(4)
C24 O5 1.321(4)
C24 C25 1.498(4)
C25 C26 1.373(4)
C25 C30 1.388(4)
C26 C27 1.384(4)
C26 H26 0.9300
C27 C28 1.379(4)
C27 H27 0.9300
C28 C29 1.356(5)
C28 N2 1.475(4)
C29 C30 1.382(4)
C29 H29 0.9300
C30 H30 0.9300
C31 C32 1.323(7)
C31 H31 0.9300
C32 H32A 0.9300
C32 H32B 0.9300
N1 O4 1.210(4)
N1 O3 1.220(4)
N2 O8 1.212(5)
N2 O7 1.214(5)
